data_4511513
loop_
_publ_author_name
'Zhai, Quan-Guo'
'Wu, Xiao-Yuan'
'Chen, Shu-Mei'
'Lu, Can-Zhong'
'Yang, Wen-Bin'

_publ_section_title
;
 Construction of Cd/Zn(II)-1,2,4-Triazolate Coordination Complexes via
 Changing Substituents and Anions
;
_journal_issue 9
_journal_name_full 'Crystal Growth &amp; Design'
_journal_page_first 2126
_journal_paper_doi 10.1021/cg060359k
_journal_volume 6
_journal_year 2006
_chemical_formula_moiety 'C6 H8 Cd N10 S2'
_chemical_formula_sum 'C6 H8 Cd N10 S2'
_chemical_formula_weight 396.74
_chemical_name_systematic
; 
 ? 
;
_space_group_IT_number 14
_symmetry_cell_setting monoclinic
_symmetry_space_group_name_Hall '-P 2yn'
_symmetry_space_group_name_H-M 'P 1 21/n 1'
_atom_sites_solution_hydrogens geom
_atom_sites_solution_primary direct
_atom_sites_solution_secondary difmap
_audit_creation_method SHELXL-97
_cell_angle_alpha 90.00
_cell_angle_beta 100.094(6)
_cell_angle_gamma 90.00
_cell_formula_units_Z 2
_cell_length_a 9.6258(11)
_cell_length_b 5.7297(5)
_cell_length_c 12.1226(13)
_cell_measurement_reflns_used 1532
_cell_measurement_temperature 293(2)
_cell_measurement_theta_max 27.4835
_cell_measurement_theta_min 3.4124
_cell_volume 658.25(12)
_computing_cell_refinement SAINT
_computing_data_collection SMART
_computing_data_reduction SAINT
_computing_structure_refinement 'SHELXL-97 (Sheldrick, 1997)'
_computing_structure_solution 'SHELXS-97 (Sheldrick, 1990)'
_diffrn_ambient_temperature 293(2)
_diffrn_detector_area_resol_mean 14.6306
_diffrn_measured_fraction_theta_full 0.999
_diffrn_measured_fraction_theta_max 0.999
_diffrn_measurement_device_type 'SMART CCD'
_diffrn_measurement_method dtprofit.ref
_diffrn_radiation_monochromator graphite
_diffrn_radiation_source 'fine-focus sealed tube'
_diffrn_radiation_type MoK\a
_diffrn_radiation_wavelength 0.71073
_diffrn_reflns_av_R_equivalents 0.0207
_diffrn_reflns_av_sigmaI/netI 0.0206
_diffrn_reflns_limit_h_max 11
_diffrn_reflns_limit_h_min -12
_diffrn_reflns_limit_k_max 6
_diffrn_reflns_limit_k_min -7
_diffrn_reflns_limit_l_max 15
_diffrn_reflns_limit_l_min -15
_diffrn_reflns_number 4808
_diffrn_reflns_theta_full 27.48
_diffrn_reflns_theta_max 27.48
_diffrn_reflns_theta_min 3.41
_exptl_absorpt_coefficient_mu 1.979
_exptl_absorpt_correction_T_max 0.8266
_exptl_absorpt_correction_T_min 0.5700
_exptl_absorpt_correction_type multi-scan
_exptl_absorpt_process_details SADABS
_exptl_crystal_colour White
_exptl_crystal_density_diffrn 2.002
_exptl_crystal_density_method 'not measured'
_exptl_crystal_description Prism
_exptl_crystal_F_000 388
_exptl_crystal_size_max 0.32
_exptl_crystal_size_mid 0.10
_exptl_crystal_size_min 0.10
_refine_diff_density_max 0.828
_refine_diff_density_min -0.453
_refine_diff_density_rms 0.077
_refine_ls_extinction_coef 0.0031(9)
_refine_ls_extinction_expression Fc^*^=kFc[1+0.001xFc^2^\l^3^/sin(2\q)]^-1/4^
_refine_ls_extinction_method SHELXL
_refine_ls_goodness_of_fit_ref 1.023
_refine_ls_hydrogen_treatment constr
_refine_ls_matrix_type full
_refine_ls_number_parameters 89
_refine_ls_number_reflns 1515
_refine_ls_number_restraints 0
_refine_ls_restrained_S_all 1.023
_refine_ls_R_factor_all 0.0325
_refine_ls_R_factor_gt 0.0269
_refine_ls_shift/su_max 0.000
_refine_ls_shift/su_mean 0.000
_refine_ls_structure_factor_coef Fsqd
_refine_ls_weighting_details 'calc w=1/[\s^2^(Fo^2^)+(0.0344P)^2^+0.7125P] where P=(Fo^2^+2Fc^2^)/3'
_refine_ls_weighting_scheme calc
_refine_ls_wR_factor_gt 0.0634
_refine_ls_wR_factor_ref 0.0670
_reflns_number_gt 1347
_reflns_number_total 1515
_reflns_threshold_expression >2sigma(I)
_cod_data_source_file cg060359ksi20060615_030401.cif
_cod_data_source_block 4
_cod_depositor_comments
;
The following automatic conversions were performed:

'_symmetry_cell_setting' value 'Monoclinic' changed to 'monoclinic'
according to
/usr/data/users/saulius/automatic-downloads/retrospective/ACS/lib/dictionaries/cif_core.dic
dictionary named 'cif_core.dic' version 2.4.2 from
2011-04-26.

'_exptl_absorpt_correction_type' value 'Multi-scan'
changed to 'multi-scan' according to
/usr/data/users/saulius/automatic-downloads/retrospective/ACS/lib/dictionaries/cif_core.dic
dictionary named 'cif_core.dic' version 2.4.2 from 2011-04-26.

Automatic conversion script
Id: cif_fix_values 2281 2013-09-26 08:29:07Z andrius 
;
_cod_original_sg_symbol_Hall -P2yn
_cod_original_sg_symbol_H-M P2(1)/n
_cod_database_code 4511513

loop_
_symmetry_equiv_pos_as_xyz
'x, y, z'
'-x+1/2, y+1/2, -z+1/2'
'-x, -y, -z'
'x-1/2, -y-1/2, z-1/2'

loop_
_atom_site_label
_atom_site_type_symbol
_atom_site_fract_x
_atom_site_fract_y
_atom_site_fract_z
_atom_site_U_iso_or_equiv
_atom_site_adp_type
_atom_site_occupancy
_atom_site_symmetry_multiplicity
_atom_site_calc_flag
_atom_site_refinement_flags
Cd1 Cd 0.5000 0.5000 0.5000 0.02801(12) Uani 1 2 d S
S1 S 0.65383(8) 0.74329(14) 0.67630(6) 0.03439(19) Uani 1 1 d .
C1 C 0.8975(4) 0.5141(5) 0.3731(3) 0.0399(7) Uani 1 1 d .
H1A H 0.9682 0.5987 0.3478 0.048 Uiso 1 1 calc R
C2 C 0.7754(3) 0.2272(6) 0.4186(2) 0.0330(6) Uani 1 1 d .
H2A H 0.7449 0.0773 0.4316 0.040 Uiso 1 1 calc R
C3 C 0.5818(3) 0.9959(5) 0.6369(2) 0.0250(5) Uani 1 1 d .
N1 N 0.9915(3) 0.1132(6) 0.3552(3) 0.0539(8) Uani 1 1 d .
H1B H 0.9768 -0.0328 0.3648 0.065 Uiso 1 1 calc R
H1C H 1.0658 0.1575 0.3306 0.065 Uiso 1 1 calc R
N2 N 0.5303(3) 0.1740(5) 0.6114(2) 0.0365(6) Uani 1 1 d .
N3 N 0.7888(3) 0.6066(5) 0.4069(3) 0.0448(7) Uani 1 1 d .
N4 N 0.7093(3) 0.4199(5) 0.4352(2) 0.0364(6) Uani 1 1 d .
N5 N 0.8941(2) 0.2795(4) 0.3798(2) 0.0319(5) Uani 1 1 d .

loop_
_atom_site_aniso_label
_atom_site_aniso_U_11
_atom_site_aniso_U_22
_atom_site_aniso_U_33
_atom_site_aniso_U_23
_atom_site_aniso_U_13
_atom_site_aniso_U_12
Cd1 0.02638(17) 0.01991(17) 0.03939(19) 0.00319(12) 0.01031(12) 0.00269(11)
S1 0.0331(4) 0.0249(4) 0.0424(4) 0.0040(3) -0.0008(3) 0.0033(3)
C1 0.0360(16) 0.0362(18) 0.0521(19) 0.0037(15) 0.0205(14) -0.0041(13)
C2 0.0283(13) 0.0297(16) 0.0427(16) 0.0016(13) 0.0110(12) -0.0012(12)
C3 0.0273(13) 0.0221(13) 0.0252(12) -0.0011(11) 0.0033(10) -0.0035(11)
N1 0.0489(17) 0.0371(17) 0.087(2) 0.0073(16) 0.0422(16) 0.0147(14)
N2 0.0467(15) 0.0235(13) 0.0370(14) 0.0013(11) 0.0014(11) 0.0020(11)
N3 0.0422(15) 0.0307(15) 0.0669(19) 0.0009(14) 0.0247(14) -0.0018(13)
N4 0.0301(13) 0.0308(13) 0.0516(16) -0.0002(12) 0.0168(11) 0.0012(11)
N5 0.0278(11) 0.0323(14) 0.0383(13) -0.0005(11) 0.0133(10) 0.0035(10)

loop_
_atom_type_symbol
_atom_type_description
_atom_type_scat_dispersion_real
_atom_type_scat_dispersion_imag
_atom_type_scat_source
C C 0.0033 0.0016 'International Tables Vol C Tables 4.2.6.8 and 6.1.1.4'
H H 0.0000 0.0000 'International Tables Vol C Tables 4.2.6.8 and 6.1.1.4'
N N 0.0061 0.0033 'International Tables Vol C Tables 4.2.6.8 and 6.1.1.4'
S S 0.1246 0.1234 'International Tables Vol C Tables 4.2.6.8 and 6.1.1.4'
Cd Cd -0.8075 1.2024 'International Tables Vol C Tables 4.2.6.8 and 6.1.1.4'

loop_
_geom_angle_atom_site_label_1
_geom_angle_atom_site_label_2
_geom_angle_atom_site_label_3
_geom_angle
_geom_angle_site_symmetry_1
_geom_angle_site_symmetry_3
N2 Cd1 N2 180.0 3_666 .
N2 Cd1 N4 89.46(10) 3_666 .
N2 Cd1 N4 90.54(10) . .
N2 Cd1 N4 90.54(10) 3_666 3_666
N2 Cd1 N4 89.46(10) . 3_666
N4 Cd1 N4 180.0 . 3_666
N2 Cd1 S1 87.70(7) 3_666 3_666
N2 Cd1 S1 92.30(7) . 3_666
N4 Cd1 S1 91.01(7) . 3_666
N4 Cd1 S1 88.99(7) 3_666 3_666
N2 Cd1 S1 92.30(7) 3_666 .
N2 Cd1 S1 87.70(7) . .
N4 Cd1 S1 88.99(7) . .
N4 Cd1 S1 91.01(7) 3_666 .
S1 Cd1 S1 180.0 3_666 .
C3 S1 Cd1 94.49(10) . .
N3 C1 N5 111.0(3) . .
N3 C1 H1A 124.5 . .
N5 C1 H1A 124.5 . .
N4 C2 N5 109.4(3) . .
N4 C2 H2A 125.3 . .
N5 C2 H2A 125.3 . .
N2 C3 S1 178.6(3) 1_565 .
N5 N1 H1B 120.0 . .
N5 N1 H1C 120.0 . .
H1B N1 H1C 120.0 . .
C3 N2 Cd1 152.1(2) 1_545 .
C1 N3 N4 105.8(3) . .
C2 N4 N3 107.9(2) . .
C2 N4 Cd1 133.7(2) . .
N3 N4 Cd1 118.4(2) . .
C2 N5 C1 105.9(3) . .
C2 N5 N1 124.3(3) . .
C1 N5 N1 129.8(3) . .

loop_
_geom_bond_atom_site_label_1
_geom_bond_atom_site_label_2
_geom_bond_distance
_geom_bond_site_symmetry_2
Cd1 N2 2.293(3) 3_666
Cd1 N2 2.293(3) .
Cd1 N4 2.332(2) .
Cd1 N4 2.332(2) 3_666
Cd1 S1 2.7557(8) 3_666
Cd1 S1 2.7557(8) .
S1 C3 1.639(3) .
C1 N3 1.301(4) .
C1 N5 1.347(4) .
C1 H1A 0.9300 .
C2 N4 1.307(4) .
C2 N5 1.344(3) .
C2 H2A 0.9300 .
C3 N2 1.153(4) 1_565
N1 N5 1.405(3) .
N1 H1B 0.8600 .
N1 H1C 0.8600 .
N2 C3 1.153(4) 1_545
N3 N4 1.393(4) .

loop_
_geom_torsion_atom_site_label_1
_geom_torsion_atom_site_label_2
_geom_torsion_atom_site_label_3
_geom_torsion_atom_site_label_4
_geom_torsion
_geom_torsion_site_symmetry_1
_geom_torsion_site_symmetry_4
N2 Cd1 S1 C3 25.71(12) 3_666 .
N2 Cd1 S1 C3 -154.29(12) . .
N4 Cd1 S1 C3 115.13(12) . .
N4 Cd1 S1 C3 -64.87(12) 3_666 .
S1 Cd1 S1 C3 176(100) 3_666 .
Cd1 S1 C3 N2 124(11) . 1_565
N2 Cd1 N2 C3 52(100) 3_666 1_545
N4 Cd1 N2 C3 -16.9(5) . 1_545
N4 Cd1 N2 C3 163.1(5) 3_666 1_545
S1 Cd1 N2 C3 74.2(5) 3_666 1_545
S1 Cd1 N2 C3 -105.8(5) . 1_545
N5 C1 N3 N4 -1.1(4) . .
N5 C2 N4 N3 -0.5(4) . .
N5 C2 N4 Cd1 -179.9(2) . .
C1 N3 N4 C2 0.9(4) . .
C1 N3 N4 Cd1 -179.5(2) . .
N2 Cd1 N4 C2 -148.8(3) 3_666 .
N2 Cd1 N4 C2 31.2(3) . .
N4 Cd1 N4 C2 116(100) 3_666 .
S1 Cd1 N4 C2 -61.1(3) 3_666 .
S1 Cd1 N4 C2 118.9(3) . .
N2 Cd1 N4 N3 31.8(2) 3_666 .
N2 Cd1 N4 N3 -148.2(2) . .
N4 Cd1 N4 N3 -63(100) 3_666 .
S1 Cd1 N4 N3 119.5(2) 3_666 .
S1 Cd1 N4 N3 -60.5(2) . .
N4 C2 N5 C1 -0.2(4) . .
N4 C2 N5 N1 178.7(3) . .
N3 C1 N5 C2 0.8(4) . .
N3 C1 N5 N1 -178.0(3) . .
